data_7100882
loop_
_publ_author_name
'C. Aakeroy'
'John Desper'
'Benjamin M. T. Scott'

_publ_section_title
;
Balancing supramolecular reagents for reliable
formation of co-crystals
;
_journal_name_full 'Chemical Communications'
_journal_paper_doi 10.1039/b517118k
_journal_year 2006
_chemical_formula_moiety
;
(C11 H11 N3 O) (C7 H6 O2)
;
_chemical_formula_sum 'C18 H17 N3 O3'
_chemical_formula_weight 323.35
_space_group_IT_number 2
_symmetry_cell_setting triclinic
_symmetry_space_group_name_Hall '-P 1'
_symmetry_space_group_name_H-M 'P -1'
_cell_angle_alpha 101.8070(10)
_cell_angle_beta 102.1260(10)
_cell_angle_gamma 94.3700(10)
_cell_formula_units_Z 4
_cell_length_a 9.0434(8)
_cell_length_b 10.5552(9)
_cell_length_c 17.4323(15)
_cell_measurement_temperature 100(2)
_cell_volume 1580.1(2)
_diffrn_ambient_temperature 100(2)
_exptl_crystal_density_diffrn 1.359
_cod_depositor_comments
;
The following automatic conversions were performed:
'_symmetry_cell_setting' value 'Triclinic' changed to 'triclinic'
according to '/home/saulius/struct/CIF-dictionaries/cif_core.dic'
dictionary named 'cif_core.dic' version 2.4.1 from 2010-06-29.

Automatic conversion script
Id: cif_fix_enum 1527 2010-12-29 10:47:43Z saulius 
;
_cod_database_code 7100882

loop_
_symmetry_equiv_pos_as_xyz
'x, y, z'
'-x, -y, -z'

loop_
_atom_site_label
_atom_site_type_symbol
_atom_site_fract_x
_atom_site_fract_y
_atom_site_fract_z
_atom_site_U_iso_or_equiv
_atom_site_adp_type
_atom_site_occupancy
_atom_site_symmetry_multiplicity
_atom_site_calc_flag
_atom_site_refinement_flags
_atom_site_disorder_assembly
_atom_site_disorder_group
C11 C -0.16027(14) 0.23119(12) 0.40463(7) 0.0166(3) Uani 1 1 d . . .
C12 C -0.27682(15) 0.14274(12) 0.41113(8) 0.0205(3) Uani 1 1 d . . .
H12 H -0.3203 0.0707 0.3675 0.025 Uiso 1 1 calc R . .
C13 C -0.32958(15) 0.15991(13) 0.48160(8) 0.0213(3) Uani 1 1 d . . .
H13 H -0.4088 0.0990 0.4858 0.026 Uiso 1 1 calc R . .
C14 C -0.26810(14) 0.26482(12) 0.54592(8) 0.0183(3) Uani 1 1 d . . .
C15 C -0.15119(15) 0.35297(12) 0.53908(8) 0.0203(3) Uani 1 1 d . . .
H15 H -0.1076 0.4251 0.5826 0.024 Uiso 1 1 calc R . .
C16 C -0.09848(15) 0.33581(12) 0.46915(8) 0.0196(3) Uani 1 1 d . . .
H16 H -0.0188 0.3965 0.4652 0.023 Uiso 1 1 calc R . .
C17 C -0.09672(14) 0.22021(12) 0.33109(7) 0.0176(3) Uani 1 1 d . . .
N17 N -0.12735(14) 0.10855(11) 0.27619(7) 0.0216(2) Uani 1 1 d . . .
H17A H -0.0829(17) 0.1076(15) 0.2338(10) 0.026 Uiso 1 1 d . . .
H17B H -0.1813(18) 0.0396(15) 0.2797(9) 0.026 Uiso 1 1 d . . .
O17 O -0.01545(11) 0.31588(9) 0.32349(5) 0.0224(2) Uani 1 1 d . . .
C18 C -0.32794(15) 0.28523(13) 0.62194(8) 0.0219(3) Uani 1 1 d . . .
H18A H -0.3557 0.3749 0.6339 0.026 Uiso 1 1 calc R . .
H18B H -0.4217 0.2238 0.6124 0.026 Uiso 1 1 calc R . .
N21 N -0.21807(12) 0.26599(10) 0.69180(6) 0.0176(2) Uani 1 1 d . . .
N22 N -0.19815(13) 0.14393(10) 0.70159(6) 0.0202(2) Uani 1 1 d . . .
C23 C -0.09651(15) 0.16250(13) 0.77194(8) 0.0221(3) Uani 1 1 d . . .
H23 H -0.0598 0.0939 0.7954 0.026 Uiso 1 1 calc R . .
C24 C -0.05107(15) 0.29411(13) 0.80651(8) 0.0224(3) Uani 1 1 d . . .
H24 H 0.0200 0.3317 0.8560 0.027 Uiso 1 1 calc R . .
C25 C -0.13169(15) 0.35815(12) 0.75337(8) 0.0208(3) Uani 1 1 d . . .
H25 H -0.1272 0.4499 0.7591 0.025 Uiso 1 1 calc R . .
C31 C 0.18203(14) 0.25038(12) 0.08514(8) 0.0184(3) Uani 1 1 d . . .
C37 C 0.10818(14) 0.22296(12) 0.15002(8) 0.0184(3) Uani 1 1 d . . .
O31 O 0.12829(11) 0.32376(9) 0.21180(6) 0.0225(2) Uani 1 1 d . . .
H31 H 0.0755(18) 0.3092(15) 0.2481(10) 0.027 Uiso 1 1 d . . .
O32 O 0.03610(11) 0.11798(9) 0.14578(5) 0.0235(2) Uani 1 1 d . . .
C32 C 0.26324(15) 0.37151(12) 0.09275(8) 0.0210(3) Uani 1 1 d . . .
H32 H 0.2738 0.4377 0.1402 0.025 Uiso 1 1 calc R . .
C33 C 0.32887(16) 0.39591(13) 0.03126(8) 0.0246(3) Uani 1 1 d . . .
H33 H 0.3846 0.4785 0.0367 0.030 Uiso 1 1 calc R . .
C34 C 0.31294(16) 0.29941(14) -0.03815(8) 0.0264(3) Uani 1 1 d . . .
H34 H 0.3574 0.3161 -0.0804 0.032 Uiso 1 1 calc R . .
C35 C 0.23237(16) 0.17865(14) -0.04601(8) 0.0260(3) Uani 1 1 d . . .
H35 H 0.2221 0.1126 -0.0935 0.031 Uiso 1 1 calc R . .
C36 C 0.16659(15) 0.15410(13) 0.01545(8) 0.0224(3) Uani 1 1 d . . .
H36 H 0.1110 0.0714 0.0099 0.027 Uiso 1 1 calc R . .
C41 C 0.30622(14) 0.25279(12) 0.44430(7) 0.0179(3) Uani 1 1 d . . .
C42 C 0.23524(15) 0.14561(13) 0.46408(8) 0.0211(3) Uani 1 1 d . . .
H42 H 0.2155 0.0630 0.4273 0.025 Uiso 1 1 calc R . .
C43 C 0.19365(15) 0.15964(13) 0.53715(8) 0.0211(3) Uani 1 1 d . . .
H43 H 0.1458 0.0863 0.5503 0.025 Uiso 1 1 calc R . .
C44 C 0.22130(14) 0.28006(13) 0.59154(8) 0.0193(3) Uani 1 1 d . . .
C45 C 0.28916(14) 0.38740(12) 0.57103(8) 0.0199(3) Uani 1 1 d . . .
H45 H 0.3066 0.4704 0.6073 0.024 Uiso 1 1 calc R . .
C46 C 0.33142(14) 0.37383(12) 0.49811(8) 0.0195(3) Uani 1 1 d . . .
H46 H 0.3779 0.4476 0.4847 0.023 Uiso 1 1 calc R . .
C47 C 0.36076(14) 0.24375(12) 0.36826(8) 0.0191(3) Uani 1 1 d . . .
N47 N 0.33724(14) 0.12917(11) 0.31630(7) 0.0222(2) Uani 1 1 d . . .
H47A H 0.3778(17) 0.1264(14) 0.2721(10) 0.027 Uiso 1 1 d . . .
H47B H 0.2988(18) 0.0607(15) 0.3256(9) 0.027 Uiso 1 1 d . . .
O47 O 0.42849(11) 0.34274(9) 0.35603(5) 0.0237(2) Uani 1 1 d . . .
C48 C 0.18287(15) 0.29342(13) 0.67262(8) 0.0220(3) Uani 1 1 d . . .
H48A H 0.1586 0.3829 0.6910 0.026 Uiso 1 1 calc R . .
H48B H 0.0917 0.2315 0.6678 0.026 Uiso 1 1 calc R . .
N51 N 0.31022(12) 0.26713(10) 0.73192(6) 0.0180(2) Uani 1 1 d . . .
N52 N 0.32057(13) 0.14391(10) 0.74195(7) 0.0233(2) Uani 1 1 d . . .
C53 C 0.45832(16) 0.15033(13) 0.78953(8) 0.0231(3) Uani 1 1 d . . .
H53 H 0.4980 0.0782 0.8078 0.028 Uiso 1 1 calc R . .
C54 C 0.53713(15) 0.27558(13) 0.80937(8) 0.0210(3) Uani 1 1 d . . .
H54 H 0.6367 0.3045 0.8423 0.025 Uiso 1 1 calc R . .
C55 C 0.43905(15) 0.34796(12) 0.77084(7) 0.0194(3) Uani 1 1 d . . .
H55 H 0.4582 0.4379 0.7714 0.023 Uiso 1 1 calc R . .
C61 C 0.64969(15) 0.25227(12) 0.12688(7) 0.0191(3) Uani 1 1 d . . .
C67 C 0.56311(15) 0.24113(12) 0.18952(8) 0.0187(3) Uani 1 1 d . . .
O61 O 0.58394(11) 0.34601(9) 0.24865(6) 0.0229(2) Uani 1 1 d . . .
H61 H 0.5238(18) 0.3369(15) 0.2825(10) 0.027 Uiso 1 1 d . . .
O62 O 0.47885(11) 0.14259(9) 0.18562(6) 0.0232(2) Uani 1 1 d . . .
C62 C 0.74911(15) 0.36266(13) 0.13211(8) 0.0226(3) Uani 1 1 d . . .
H62 H 0.7660 0.4337 0.1776 0.027 Uiso 1 1 calc R . .
C63 C 0.82336(16) 0.36846(13) 0.07070(9) 0.0259(3) Uani 1 1 d . . .
H63 H 0.8916 0.4436 0.0743 0.031 Uiso 1 1 calc R . .
C64 C 0.79871(16) 0.26541(14) 0.00416(8) 0.0256(3) Uani 1 1 d . . .
H64 H 0.8495 0.2703 -0.0378 0.031 Uiso 1 1 calc R . .
C65 C 0.70016(16) 0.15515(14) -0.00129(8) 0.0261(3) Uani 1 1 d . . .
H65 H 0.6829 0.0845 -0.0470 0.031 Uiso 1 1 calc R . .
C66 C 0.62677(16) 0.14859(13) 0.06047(8) 0.0234(3) Uani 1 1 d . . .
H66 H 0.5603 0.0725 0.0572 0.028 Uiso 1 1 calc R . .

loop_
_atom_site_aniso_label
_atom_site_aniso_U_11
_atom_site_aniso_U_22
_atom_site_aniso_U_33
_atom_site_aniso_U_23
_atom_site_aniso_U_13
_atom_site_aniso_U_12
C11 0.0182(6) 0.0158(6) 0.0173(6) 0.0062(5) 0.0043(5) 0.0031(5)
C12 0.0221(7) 0.0176(6) 0.0207(6) 0.0025(5) 0.0053(5) -0.0011(5)
C13 0.0198(6) 0.0203(6) 0.0259(7) 0.0074(5) 0.0085(5) -0.0003(5)
C14 0.0174(6) 0.0214(6) 0.0196(6) 0.0087(5) 0.0066(5) 0.0071(5)
C15 0.0242(7) 0.0191(6) 0.0171(6) 0.0027(5) 0.0056(5) 0.0010(5)
C16 0.0213(6) 0.0185(6) 0.0192(6) 0.0051(5) 0.0055(5) -0.0005(5)
C17 0.0182(6) 0.0171(6) 0.0174(6) 0.0055(5) 0.0028(5) 0.0013(5)
N17 0.0280(6) 0.0170(5) 0.0200(6) 0.0026(5) 0.0100(5) -0.0032(5)
O17 0.0296(5) 0.0189(5) 0.0187(5) 0.0025(4) 0.0098(4) -0.0046(4)
C18 0.0209(7) 0.0270(7) 0.0216(7) 0.0088(5) 0.0087(5) 0.0060(5)
N21 0.0219(5) 0.0157(5) 0.0179(5) 0.0044(4) 0.0098(4) 0.0029(4)
N22 0.0263(6) 0.0155(5) 0.0207(6) 0.0045(4) 0.0094(5) 0.0021(4)
C23 0.0264(7) 0.0226(7) 0.0209(7) 0.0078(5) 0.0097(5) 0.0057(5)
C24 0.0234(7) 0.0246(7) 0.0186(6) 0.0020(5) 0.0080(5) -0.0010(5)
C25 0.0265(7) 0.0157(6) 0.0215(7) 0.0008(5) 0.0128(5) -0.0004(5)
C31 0.0180(6) 0.0196(6) 0.0191(6) 0.0071(5) 0.0049(5) 0.0030(5)
C37 0.0201(6) 0.0164(6) 0.0187(6) 0.0050(5) 0.0034(5) 0.0021(5)
O31 0.0316(5) 0.0182(5) 0.0184(5) 0.0027(4) 0.0105(4) -0.0027(4)
O32 0.0305(5) 0.0175(5) 0.0226(5) 0.0044(4) 0.0087(4) -0.0023(4)
C32 0.0237(7) 0.0187(6) 0.0213(7) 0.0039(5) 0.0076(5) 0.0023(5)
C33 0.0261(7) 0.0220(7) 0.0290(7) 0.0087(6) 0.0114(6) 0.0014(5)
C34 0.0273(7) 0.0331(8) 0.0243(7) 0.0107(6) 0.0128(6) 0.0073(6)
C35 0.0283(7) 0.0284(7) 0.0204(7) 0.0010(6) 0.0075(6) 0.0052(6)
C36 0.0225(7) 0.0203(6) 0.0233(7) 0.0029(5) 0.0056(5) 0.0010(5)
C41 0.0164(6) 0.0184(6) 0.0183(6) 0.0039(5) 0.0035(5) 0.0014(5)
C42 0.0232(7) 0.0180(6) 0.0216(7) 0.0030(5) 0.0060(5) 0.0009(5)
C43 0.0233(7) 0.0189(6) 0.0228(7) 0.0070(5) 0.0076(5) 0.0011(5)
C44 0.0151(6) 0.0235(6) 0.0195(6) 0.0046(5) 0.0043(5) 0.0036(5)
C45 0.0200(6) 0.0189(6) 0.0188(6) 0.0004(5) 0.0038(5) 0.0022(5)
C46 0.0182(6) 0.0179(6) 0.0223(6) 0.0057(5) 0.0039(5) 0.0005(5)
C47 0.0194(6) 0.0175(6) 0.0198(6) 0.0052(5) 0.0034(5) 0.0000(5)
N47 0.0304(6) 0.0172(6) 0.0194(6) 0.0037(5) 0.0090(5) -0.0029(5)
O47 0.0318(5) 0.0178(5) 0.0223(5) 0.0039(4) 0.0108(4) -0.0022(4)
C48 0.0193(6) 0.0265(7) 0.0207(7) 0.0038(5) 0.0074(5) 0.0032(5)
N51 0.0215(5) 0.0156(5) 0.0175(5) 0.0034(4) 0.0070(4) 0.0001(4)
N52 0.0325(6) 0.0150(5) 0.0224(6) 0.0035(4) 0.0085(5) -0.0004(5)
C53 0.0329(8) 0.0188(6) 0.0194(6) 0.0047(5) 0.0089(6) 0.0064(5)
C54 0.0221(7) 0.0240(7) 0.0181(6) 0.0049(5) 0.0076(5) 0.0019(5)
C55 0.0243(7) 0.0161(6) 0.0184(6) 0.0024(5) 0.0088(5) -0.0007(5)
C61 0.0213(6) 0.0195(6) 0.0172(6) 0.0065(5) 0.0031(5) 0.0044(5)
C67 0.0237(7) 0.0144(6) 0.0178(6) 0.0049(5) 0.0031(5) 0.0031(5)
O61 0.0317(5) 0.0177(5) 0.0197(5) 0.0020(4) 0.0108(4) -0.0014(4)
O62 0.0309(5) 0.0164(5) 0.0222(5) 0.0034(4) 0.0083(4) -0.0003(4)
C62 0.0264(7) 0.0178(6) 0.0229(7) 0.0026(5) 0.0066(5) 0.0020(5)
C63 0.0265(7) 0.0236(7) 0.0302(8) 0.0091(6) 0.0094(6) 0.0021(6)
C64 0.0267(7) 0.0330(8) 0.0207(7) 0.0109(6) 0.0075(5) 0.0081(6)
C65 0.0317(8) 0.0278(7) 0.0169(6) 0.0018(5) 0.0042(5) 0.0046(6)
C66 0.0282(7) 0.0208(7) 0.0197(7) 0.0032(5) 0.0043(5) 0.0000(5)

loop_
_geom_bond_atom_site_label_1
_geom_bond_atom_site_label_2
_geom_bond_distance
_geom_bond_site_symmetry_2
_geom_bond_publ_flag
C11 C16 1.3893(18) . ?
C11 C12 1.3924(17) . ?
C11 C17 1.4987(17) . ?
C12 C13 1.3922(18) . ?
C12 H12 0.9500 . ?
C13 C14 1.3887(18) . ?
C13 H13 0.9500 . ?
C14 C15 1.3950(18) . ?
C14 C18 1.5157(17) . ?
C15 C16 1.3833(18) . ?
C15 H15 0.9500 . ?
C16 H16 0.9500 . ?
C17 O17 1.2490(14) . ?
C17 N17 1.3263(17) . ?
N17 H17A 0.911(16) . ?
N17 H17B 0.865(16) . ?
C18 N21 1.4613(16) . ?
C18 H18A 0.9900 . ?
C18 H18B 0.9900 . ?
N21 C25 1.3465(16) . ?
N21 N22 1.3542(14) . ?
N22 C23 1.3371(17) . ?
C23 C24 1.3886(19) . ?
C23 H23 0.9500 . ?
C24 C25 1.3763(19) . ?
C24 H24 0.9500 . ?
C25 H25 0.9500 . ?
C31 C36 1.3892(18) . ?
C31 C32 1.3922(17) . ?
C31 C37 1.4937(17) . ?
C37 O32 1.2224(15) . ?
C37 O31 1.3207(15) . ?
O31 H31 0.899(16) . ?
C32 C33 1.3873(18) . ?
C32 H32 0.9500 . ?
C33 C34 1.386(2) . ?
C33 H33 0.9500 . ?
C34 C35 1.3854(19) . ?
C34 H34 0.9500 . ?
C35 C36 1.3881(19) . ?
C35 H35 0.9500 . ?
C36 H36 0.9500 . ?
C41 C46 1.3926(18) . ?
C41 C42 1.3974(17) . ?
C41 C47 1.4965(18) . ?
C42 C43 1.3852(18) . ?
C42 H42 0.9500 . ?
C43 C44 1.3913(18) . ?
C43 H43 0.9500 . ?
C44 C45 1.3928(18) . ?
C44 C48 1.5069(17) . ?
C45 C46 1.3859(18) . ?
C45 H45 0.9500 . ?
C46 H46 0.9500 . ?
C47 O47 1.2493(14) . ?
C47 N47 1.3266(17) . ?
N47 H47A 0.917(16) . ?
N47 H47B 0.839(16) . ?
C48 N51 1.4621(16) . ?
C48 H48A 0.9900 . ?
C48 H48B 0.9900 . ?
N51 C55 1.3510(16) . ?
N51 N52 1.3549(14) . ?
N52 C53 1.3321(18) . ?
C53 C54 1.3933(19) . ?
C53 H53 0.9500 . ?
C54 C55 1.3727(18) . ?
C54 H54 0.9500 . ?
C55 H55 0.9500 . ?
C61 C66 1.3881(18) . ?
C61 C62 1.3917(18) . ?
C61 C67 1.4889(18) . ?
C67 O62 1.2230(15) . ?
C67 O61 1.3203(15) . ?
O61 H61 0.896(16) . ?
C62 C63 1.3867(19) . ?
C62 H62 0.9500 . ?
C63 C64 1.384(2) . ?
C63 H63 0.9500 . ?
C64 C65 1.3852(19) . ?
C64 H64 0.9500 . ?
C65 C66 1.3887(19) . ?
C65 H65 0.9500 . ?
C66 H66 0.9500 . ?

loop_
_cod_related_entry_id
_cod_related_entry_database
_cod_related_entry_code
1 ChemSpider 30652967
